data_4309684
loop_
_publ_author_name
'Rohith P. John'
'Kyungjae Lee'
'Beom Jin Kim'
'Byoung Jin Suh'
'Hackjune Rhee'
'Myoung Soo Lah'

_publ_section_title
;
Modulation of the Ring Size and Nuclearity of Metallamacrocycles via the
Steric Effect of Ligands: Preparation and Characterization of 18-Membered
Hexanuclear, 24-Membered Octanuclear, and 30-Membered Decanuclear Manganese
Metalladiazamacrocycles with \a- and \b-Branched N-Acylsalicylhydrazides
;
_journal_name_full 'Inorganic Chemistry'
_journal_page_first 7109
_journal_page_last 7121
_journal_paper_doi 10.1021/ic050891h
_journal_volume 44
_journal_year 2005
_chemical_formula_sum 'C15 H14 N2 O3'
_chemical_formula_weight 270.28
_chemical_name_systematic
;
 ?
;
_space_group_IT_number 14
_symmetry_cell_setting monoclinic
_symmetry_space_group_name_Hall '-P 2yn'
_symmetry_space_group_name_H-M 'P 1 21/n 1'
_atom_sites_solution_hydrogens geom
_atom_sites_solution_primary direct
_atom_sites_solution_secondary difmap
_audit_creation_method SHELXL-97
_cell_angle_alpha 90.00
_cell_angle_beta 91.289(5)
_cell_angle_gamma 90.00
_cell_formula_units_Z 4
_cell_length_a 5.2239(13)
_cell_length_b 10.145(3)
_cell_length_c 25.113(6)
_cell_measurement_reflns_used 1848
_cell_measurement_temperature 173(2)
_cell_measurement_theta_max 27.05
_cell_measurement_theta_min 2.58
_cell_volume 1330.6(6)
_computing_cell_refinement 'Bruker SAINT'
_computing_data_collection 'Bruker SMART'
_computing_data_reduction 'Bruker SAINT'
_computing_molecular_graphics ORTEP3
_computing_publication_material WinGX
_computing_structure_refinement 'SHELXL-97 (Sheldrick, 1997)'
_computing_structure_solution 'SHELXS-97 (Sheldrick, 1990)'
_diffrn_ambient_temperature 173(2)
_diffrn_measured_fraction_theta_full 0.963
_diffrn_measured_fraction_theta_max 0.963
_diffrn_measurement_device_type 'CCD area detector'
_diffrn_measurement_method 'omega scans'
_diffrn_radiation_monochromator graphite
_diffrn_radiation_source 'fine-focus sealed tube'
_diffrn_radiation_type MoK\a
_diffrn_radiation_wavelength 0.71073
_diffrn_reflns_av_R_equivalents 0.0443
_diffrn_reflns_av_sigmaI/netI 0.0648
_diffrn_reflns_limit_h_max 4
_diffrn_reflns_limit_h_min -6
_diffrn_reflns_limit_k_max 13
_diffrn_reflns_limit_k_min -13
_diffrn_reflns_limit_l_max 31
_diffrn_reflns_limit_l_min -33
_diffrn_reflns_number 8185
_diffrn_reflns_theta_full 28.28
_diffrn_reflns_theta_max 28.28
_diffrn_reflns_theta_min 1.62
_diffrn_standards_decay_% <2.0
_exptl_absorpt_coefficient_mu 0.096
_exptl_absorpt_correction_T_max 0.9952
_exptl_absorpt_correction_T_min 0.9493
_exptl_absorpt_correction_type multi-scan
_exptl_absorpt_process_details 'Bruker SADABS'
_exptl_crystal_colour colorless
_exptl_crystal_density_diffrn 1.349
_exptl_crystal_density_method 'not measured'
_exptl_crystal_description needle
_exptl_crystal_F_000 568
_exptl_crystal_size_max 0.55
_exptl_crystal_size_mid 0.13
_exptl_crystal_size_min 0.05
_refine_diff_density_max 0.193
_refine_diff_density_min -0.216
_refine_diff_density_rms 0.045
_refine_ls_extinction_method none
_refine_ls_goodness_of_fit_ref 0.973
_refine_ls_hydrogen_treatment mixed
_refine_ls_matrix_type full
_refine_ls_number_parameters 237
_refine_ls_number_reflns 3165
_refine_ls_number_restraints 0
_refine_ls_restrained_S_all 0.973
_refine_ls_R_factor_all 0.1108
_refine_ls_R_factor_gt 0.0481
_refine_ls_shift/su_max 0.001
_refine_ls_shift/su_mean 0.000
_refine_ls_structure_factor_coef Fsqd
_refine_ls_weighting_details 'calc w=1/[\s^2^(Fo^2^)+(0.0574P)^2^+0.0000P] where P=(Fo^2^+2Fc^2^)/3'
_refine_ls_weighting_scheme calc
_refine_ls_wR_factor_gt 0.0992
_refine_ls_wR_factor_ref 0.1241
_reflns_number_gt 1736
_reflns_number_total 3165
_reflns_threshold_expression >2sigma(I)
_cod_data_source_file ic050891hc1_1.cif
_cod_data_source_block H3pashz
_cod_depositor_comments
;
The following automatic conversions were performed:
'_symmetry_cell_setting' value 'Monoclinic' changed to 'monoclinic'
according to '/home/saulius/struct/CIF-dictionaries/cif_core.dic'
dictionary named 'cif_core.dic' version 2.4.1 from
2010-06-29.

'_exptl_absorpt_correction_type' value 'Multi-scan' changed
to 'multi-scan' according to
'/home/saulius/struct/CIF-dictionaries/cif_core.dic' dictionary named
'cif_core.dic' version 2.4.1 from 2010-06-29.

Automatic conversion script
Id: cif_fix_enum 1527 2010-12-29 10:47:43Z saulius 
;
_cod_original_cell_volume 1330.5(6)
_cod_database_code 4309684

loop_
_symmetry_equiv_pos_as_xyz
'x, y, z'
'-x+1/2, y+1/2, -z+1/2'
'-x, -y, -z'
'x-1/2, -y-1/2, z-1/2'

loop_
_atom_site_label
_atom_site_type_symbol
_atom_site_fract_x
_atom_site_fract_y
_atom_site_fract_z
_atom_site_U_iso_or_equiv
_atom_site_adp_type
_atom_site_occupancy
_atom_site_symmetry_multiplicity
_atom_site_calc_flag
_atom_site_refinement_flags
_atom_site_disorder_assembly
_atom_site_disorder_group
O1 O 0.3652(3) 0.62779(14) -0.04394(6) 0.0445(4) Uani 1 1 d . . .
O2 O 0.7386(2) 0.98905(12) -0.03911(5) 0.0360(4) Uani 1 1 d . . .
O3 O 0.8773(3) 0.59691(13) 0.05677(6) 0.0552(5) Uani 1 1 d . . .
N1 N 0.7214(3) 0.78274(16) -0.00774(6) 0.0323(4) Uani 1 1 d . . .
N2 N 0.9239(3) 0.80269(16) 0.02785(6) 0.0323(4) Uani 1 1 d . . .
C1 C 0.2919(4) 0.72454(18) -0.07868(8) 0.0319(4) Uani 1 1 d . . .
C2 C 0.4187(3) 0.84589(17) -0.07652(7) 0.0278(4) Uani 1 1 d . . .
C3 C 0.3371(4) 0.9449(2) -0.11163(8) 0.0344(5) Uani 1 1 d . . .
C4 C 0.1373(4) 0.9248(2) -0.14780(8) 0.0386(5) Uani 1 1 d . . .
C5 C 0.0168(4) 0.8032(2) -0.14971(8) 0.0389(5) Uani 1 1 d . . .
C6 C 0.0921(4) 0.7041(2) -0.11564(8) 0.0387(5) Uani 1 1 d . . .
C7 C 0.6373(3) 0.87873(17) -0.03985(7) 0.0285(4) Uani 1 1 d . . .
C8 C 0.9949(4) 0.70268(19) 0.05864(8) 0.0366(5) Uani 1 1 d . . .
C9 C 1.2234(5) 0.7259(3) 0.09549(10) 0.0451(6) Uani 1 1 d . . .
C10 C 1.2047(4) 0.6520(2) 0.14709(8) 0.0360(5) Uani 1 1 d . . .
C11 C 1.3745(4) 0.5524(2) 0.16056(9) 0.0454(6) Uani 1 1 d . . .
C12 C 1.3493(6) 0.4836(3) 0.20790(11) 0.0634(8) Uani 1 1 d . . .
C13 C 1.1584(6) 0.5148(4) 0.24185(12) 0.0748(10) Uani 1 1 d . . .
C14 C 0.9899(6) 0.6138(3) 0.22927(11) 0.0709(9) Uani 1 1 d . . .
C15 C 1.0129(5) 0.6822(3) 0.18232(10) 0.0540(6) Uani 1 1 d . . .
H1N H 0.653(4) 0.703(2) -0.0073(8) 0.043(6) Uiso 1 1 d . . .
H2N H 1.010(4) 0.877(2) 0.0262(7) 0.038(6) Uiso 1 1 d . . .
H1 H 0.272(4) 0.556(2) -0.0499(8) 0.060(7) Uiso 1 1 d . . .
H6 H 0.007(4) 0.621(2) -0.1149(7) 0.044(6) Uiso 1 1 d . . .
H5 H -0.125(4) 0.787(2) -0.1751(9) 0.048(6) Uiso 1 1 d . . .
H4 H 0.080(3) 0.9911(19) -0.1715(8) 0.041(6) Uiso 1 1 d . . .
H3 H 0.431(4) 1.029(2) -0.1100(8) 0.052(6) Uiso 1 1 d . . .
H9A H 1.369(4) 0.6947(19) 0.0763(8) 0.048(6) Uiso 1 1 d . . .
H9B H 1.246(4) 0.823(2) 0.0999(8) 0.060(7) Uiso 1 1 d . . .
H11 H 1.508(4) 0.530(2) 0.1368(9) 0.062(7) Uiso 1 1 d . . .
H12 H 1.468(5) 0.420(3) 0.2149(11) 0.086(10) Uiso 1 1 d . . .
H13 H 1.137(5) 0.472(3) 0.2741(12) 0.097(10) Uiso 1 1 d . . .
H14 H 0.864(5) 0.635(3) 0.2539(11) 0.090(10) Uiso 1 1 d . . .
H15 H 0.885(5) 0.749(3) 0.1717(11) 0.084(9) Uiso 1 1 d . . .

loop_
_atom_site_aniso_label
_atom_site_aniso_U_11
_atom_site_aniso_U_22
_atom_site_aniso_U_33
_atom_site_aniso_U_23
_atom_site_aniso_U_13
_atom_site_aniso_U_12
O1 0.0568(9) 0.0239(8) 0.0517(9) 0.0091(7) -0.0212(7) -0.0204(7)
O2 0.0414(7) 0.0224(7) 0.0439(8) 0.0036(6) -0.0079(6) -0.0122(6)
O3 0.0681(10) 0.0293(8) 0.0669(11) 0.0180(7) -0.0282(8) -0.0265(8)
N1 0.0377(9) 0.0228(9) 0.0359(10) 0.0019(8) -0.0106(7) -0.0126(7)
N2 0.0374(9) 0.0214(9) 0.0376(10) 0.0047(7) -0.0082(7) -0.0139(7)
C1 0.0378(11) 0.0232(10) 0.0346(11) 0.0020(8) -0.0041(8) -0.0072(8)
C2 0.0324(9) 0.0230(10) 0.0280(10) -0.0002(8) 0.0001(7) -0.0040(8)
C3 0.0401(11) 0.0248(10) 0.0380(12) 0.0014(9) -0.0021(9) -0.0066(9)
C4 0.0436(12) 0.0329(12) 0.0388(12) 0.0046(10) -0.0076(9) -0.0017(10)
C5 0.0411(12) 0.0358(12) 0.0391(12) -0.0031(10) -0.0114(9) -0.0045(9)
C6 0.0416(11) 0.0276(11) 0.0466(13) -0.0022(10) -0.0086(9) -0.0117(10)
C7 0.0337(10) 0.0210(10) 0.0307(10) -0.0005(8) 0.0013(8) -0.0072(8)
C8 0.0425(12) 0.0283(11) 0.0387(12) 0.0071(9) -0.0074(9) -0.0121(9)
C9 0.0436(13) 0.0395(14) 0.0515(15) 0.0175(11) -0.0139(11) -0.0170(11)
C10 0.0375(11) 0.0319(11) 0.0380(11) 0.0019(9) -0.0115(9) -0.0158(9)
C11 0.0446(13) 0.0432(13) 0.0477(14) 0.0057(11) -0.0138(11) -0.0072(11)
C12 0.0688(18) 0.0545(17) 0.0653(19) 0.0239(14) -0.0364(15) -0.0150(14)
C13 0.078(2) 0.100(2) 0.0459(17) 0.0256(17) -0.0226(16) -0.0482(19)
C14 0.0688(19) 0.100(2) 0.0437(16) -0.0025(17) 0.0029(14) -0.0323(18)
C15 0.0518(15) 0.0516(16) 0.0584(16) -0.0069(13) -0.0026(12) -0.0079(12)

loop_
_atom_type_symbol
_atom_type_description
_atom_type_scat_dispersion_real
_atom_type_scat_dispersion_imag
_atom_type_scat_source
C C 0.0033 0.0016 'International Tables Vol C Tables 4.2.6.8 and 6.1.1.4'
H H 0.0000 0.0000 'International Tables Vol C Tables 4.2.6.8 and 6.1.1.4'
N N 0.0061 0.0033 'International Tables Vol C Tables 4.2.6.8 and 6.1.1.4'
O O 0.0106 0.0060 'International Tables Vol C Tables 4.2.6.8 and 6.1.1.4'

loop_
_geom_angle_atom_site_label_1
_geom_angle_atom_site_label_2
_geom_angle_atom_site_label_3
_geom_angle
_geom_angle_site_symmetry_1
_geom_angle_site_symmetry_3
_geom_angle_publ_flag
C7 N1 N2 121.37(16) . . ?
C8 N2 N1 117.72(16) . . ?
O1 C1 C6 120.89(17) . . ?
O1 C1 C2 118.90(17) . . ?
C6 C1 C2 120.20(18) . . ?
C3 C2 C1 118.09(17) . . ?
C3 C2 C7 116.66(16) . . ?
C1 C2 C7 125.25(17) . . ?
C4 C3 C2 121.57(19) . . ?
C3 C4 C5 119.3(2) . . ?
C6 C5 C4 120.5(2) . . ?
C5 C6 C1 120.31(19) . . ?
O2 C7 N1 121.12(17) . . ?
O2 C7 C2 122.22(17) . . ?
N1 C7 C2 116.66(15) . . ?
O3 C8 N2 120.69(18) . . ?
O3 C8 C9 122.86(18) . . ?
N2 C8 C9 116.44(17) . . ?
C10 C9 C8 112.62(17) . . ?
C11 C10 C15 118.4(2) . . ?
C11 C10 C9 121.5(2) . . ?
C15 C10 C9 120.2(2) . . ?
C10 C11 C12 120.3(3) . . ?
C13 C12 C11 120.2(3) . . ?
C12 C13 C14 120.1(3) . . ?
C13 C14 C15 120.0(3) . . ?
C14 C15 C10 120.9(3) . . ?

loop_
_geom_bond_atom_site_label_1
_geom_bond_atom_site_label_2
_geom_bond_distance
_geom_bond_site_symmetry_2
_geom_bond_publ_flag
O1 C1 1.362(2) . ?
O2 C7 1.238(2) . ?
O3 C8 1.237(2) . ?
N1 C7 1.332(2) . ?
N1 N2 1.384(2) . ?
N2 C8 1.324(2) . ?
C1 C6 1.396(3) . ?
C1 C2 1.398(2) . ?
C2 C3 1.397(3) . ?
C2 C7 1.489(3) . ?
C3 C4 1.383(3) . ?
C4 C5 1.385(3) . ?
C5 C6 1.373(3) . ?
C8 C9 1.512(3) . ?
C9 C10 1.502(3) . ?
C10 C11 1.381(3) . ?
C10 C15 1.386(3) . ?
C11 C12 1.388(3) . ?
C12 C13 1.364(4) . ?
C13 C14 1.368(4) . ?
C14 C15 1.375(4) . ?

loop_
_geom_hbond_atom_site_label_D
_geom_hbond_atom_site_label_H
_geom_hbond_atom_site_label_A
_geom_hbond_distance_DH
_geom_hbond_distance_HA
_geom_hbond_distance_DA
_geom_hbond_angle_DHA
_geom_hbond_site_symmetry_A
N2 H2N O2 0.88(2) 1.91(2) 2.762(2) 162.4(19) 3_775
N1 H1N O1 0.89(2) 1.90(2) 2.585(2) 132.4(18) .
O1 H1 O3 0.89(2) 1.74(2) 2.6242(19) 172(2) 3_665

loop_
_cod_related_entry_id
_cod_related_entry_database
_cod_related_entry_code
1 ChemSpider 5975922
